data_7158760
loop_
_publ_author_name
'Li, Tong-Hao'
'Niu, Cheng'
'Du, Da-Ming'

_publ_section_title
;
 Enantioselective synthesis of isoxazole-containing spirooxindole
 tetrahydroquinolines <i>via</i> squaramide-catalysed cascade reactions.
;
_journal_issue 28
_journal_name_full 'Organic &amp; biomolecular chemistry'
_journal_page_first 5582
_journal_page_last 5588
_journal_paper_doi 10.1039/d2ob00864e
_journal_volume 20
_journal_year 2022
_chemical_absolute_configuration ad
_chemical_formula_sum 'C38 H39 Cl N4 O10 S'
_chemical_formula_weight 779.24
_chemical_melting_point 440.0(10)
_chemical_name_systematic
'(2'R,3S,4'S)-di-tert-butyl 6-chloro-4'-((3-methyl-4-nitroisoxazol-5-yl)methyl)-2-oxo-1'-tosyl-2',4'-dihydro-1'H-spiro[indoline-3,3'-quinoline]-1,2'-dicarboxylate'
_space_group_crystal_system monoclinic
_space_group_IT_number 4
_space_group_name_Hall 'P 2yb'
_space_group_name_H-M_alt 'P 1 21 1'
_atom_sites_solution_hydrogens geom
_audit_creation_method SHELXL-2014/7
_audit_update_record
;
2022-05-01 deposited with the CCDC.	2022-06-29 downloaded from the CCDC.
;
_cell_angle_alpha 90
_cell_angle_beta 97.1010(10)
_cell_angle_gamma 90
_cell_formula_units_Z 2
_cell_length_a 10.2003(6)
_cell_length_b 9.9350(5)
_cell_length_c 19.3125(10)
_cell_measurement_reflns_used 9964
_cell_measurement_temperature 296(2)
_cell_measurement_theta_max 24.94
_cell_measurement_theta_min 2.31
_cell_volume 1942.12(18)
_computing_structure_refinement 'SHELXL-2014/7 (Sheldrick, 2014)'
_diffrn_ambient_temperature 296(2)
_diffrn_measured_fraction_theta_full 0.985
_diffrn_measured_fraction_theta_max 0.985
_diffrn_measurement_device_type ccd
_diffrn_radiation_type MoK\a
_diffrn_radiation_wavelength 0.71073
_diffrn_reflns_av_R_equivalents 0.0468
_diffrn_reflns_av_unetI/netI 0.0462
_diffrn_reflns_Laue_measured_fraction_full 0.985
_diffrn_reflns_Laue_measured_fraction_max 0.985
_diffrn_reflns_limit_h_max 12
_diffrn_reflns_limit_h_min -12
_diffrn_reflns_limit_k_max 11
_diffrn_reflns_limit_k_min -11
_diffrn_reflns_limit_l_max 22
_diffrn_reflns_limit_l_min -22
_diffrn_reflns_number 29644
_diffrn_reflns_point_group_measured_fraction_full 0.965
_diffrn_reflns_point_group_measured_fraction_max 0.965
_diffrn_reflns_theta_full 25.057
_diffrn_reflns_theta_max 25.057
_diffrn_reflns_theta_min 2.012
_exptl_absorpt_coefficient_mu 0.214
_exptl_absorpt_correction_type multi-scan
_exptl_absorpt_process_details sadabs
_exptl_crystal_colour colorless
_exptl_crystal_density_diffrn 1.333
_exptl_crystal_description block
_exptl_crystal_F_000 816
_exptl_crystal_recrystallization_method 'Re-crystallisation from solvent: petroleum ether/ethyl acetate'
_exptl_crystal_size_max 0.200
_exptl_crystal_size_mid 0.200
_exptl_crystal_size_min 0.200
_exptl_transmission_factor_max 0.864
_exptl_transmission_factor_min 0.864
_refine_diff_density_max 0.826
_refine_diff_density_min -0.473
_refine_diff_density_rms 0.067
_refine_ls_abs_structure_details
;
 Flack x determined using 1933 quotients [(I+)-(I-)]/[(I+)+(I-)]
 (Parsons, Flack and Wagner, Acta Cryst. B69 (2013) 249-259).
;
_refine_ls_abs_structure_Flack 0.06(3)
_refine_ls_extinction_method none
_refine_ls_goodness_of_fit_ref 1.006
_refine_ls_hydrogen_treatment constr
_refine_ls_matrix_type full
_refine_ls_number_parameters 485
_refine_ls_number_reflns 6635
_refine_ls_number_restraints 101
_refine_ls_restrained_S_all 1.015
_refine_ls_R_factor_all 0.0997
_refine_ls_R_factor_gt 0.0758
_refine_ls_shift/su_max 0.001
_refine_ls_shift/su_mean 0.000
_refine_ls_structure_factor_coef Fsqd
_refine_ls_weighting_details 'w=1/[\s^2^(Fo^2^)+(0.1421P)^2^+1.8513P] where P=(Fo^2^+2Fc^2^)/3'
_refine_ls_weighting_scheme calc
_refine_ls_wR_factor_gt 0.2016
_refine_ls_wR_factor_ref 0.2268
_reflns_Friedel_coverage 0.842
_reflns_Friedel_fraction_full 0.943
_reflns_Friedel_fraction_max 0.943
_reflns_number_gt 5162
_reflns_number_total 6635
_reflns_threshold_expression 'I > 2\s(I)'
_cod_data_source_file d2ob00864e2.cif
_cod_data_source_block 1_a
_cod_depositor_comments
;
The following automatic conversions were performed:

data item '_chemical_melting_point' value '439-441' was changed to
'440.0(10)' -- the average value was taken and precision was
estimated.

Automatic conversion script
Id: cif_fix_values 7556 2019-12-06 15:28:31Z antanas 

 Adding full bibliography for 7158760.cif.
;
_cod_original_sg_symbol_H-M 'P 21'
_cod_database_code 7158760
_shelx_shelxl_version_number 2014/7
_shelx_space_group_comment
;
The symmetry employed for this shelxl refinement is uniquely defined
by the following loop, which should always be used as a source of
symmetry information in preference to the above space-group names.
They are only intended as comments.
;
_shelx_estimated_absorpt_t_min 0.959
_shelx_estimated_absorpt_t_max 0.959

loop_
_space_group_symop_operation_xyz
'x, y, z'
'-x, y+1/2, -z'

loop_
_atom_site_label
_atom_site_type_symbol
_atom_site_fract_x
_atom_site_fract_y
_atom_site_fract_z
_atom_site_U_iso_or_equiv
_atom_site_adp_type
_atom_site_occupancy
_atom_site_site_symmetry_order
_atom_site_calc_flag
_atom_site_refinement_flags_posn
_atom_site_refinement_flags_adp
_atom_site_refinement_flags_occupancy
_atom_site_disorder_assembly
_atom_site_disorder_group
C38 C 0.401(2) 0.616(2) 0.5742(9) 0.147(5) Uani 1 1 d . U . . .
H38A H 0.3637 0.6974 0.5900 0.220 Uiso 1 1 calc R U . . .
H38B H 0.3571 0.5398 0.5917 0.220 Uiso 1 1 calc R U . . .
H38C H 0.4934 0.6123 0.5909 0.220 Uiso 1 1 calc R U . . .
C1 C 0.4083(10) 0.4975(7) 0.3851(3) 0.093(4) Uani 1 1 d G . . . .
H1 H 0.4393 0.4243 0.3619 0.111 Uiso 1 1 calc R U . . .
C6 C 0.3422(9) 0.6014(7) 0.3472(3) 0.071(3) Uani 1 1 d G . . . .
C5 C 0.2958(11) 0.7109(7) 0.3819(4) 0.115(5) Uani 1 1 d G . . . .
H5 H 0.2516 0.7804 0.3565 0.139 Uiso 1 1 calc R U . . .
C4 C 0.3155(14) 0.7165(9) 0.4543(4) 0.164(9) Uani 1 1 d G . . . .
H4 H 0.2844 0.7897 0.4775 0.196 Uiso 1 1 calc R U . . .
C3 C 0.3815(15) 0.6126(11) 0.4922(3) 0.171(9) Uani 1 1 d G U . . .
C2 C 0.4280(12) 0.5031(10) 0.4576(3) 0.131(6) Uani 1 1 d G . . . .
H2 H 0.4722 0.4336 0.4829 0.157 Uiso 1 1 calc R U . . .
C7 C 0.5399(6) 0.5136(7) 0.2139(3) 0.0348(14) Uani 1 1 d . . . . .
H7 H 0.5114 0.4348 0.2386 0.042 Uiso 1 1 calc R U . . .
C8 C 0.5212(6) 0.4793(7) 0.1364(3) 0.0362(15) Uani 1 1 d . . . . .
C9 C 0.5842(7) 0.3040(7) 0.0564(4) 0.0414(16) Uani 1 1 d . . . . .
C10 C 0.6642(10) 0.1791(9) 0.0719(4) 0.059(2) Uani 1 1 d . . . . .
H10A H 0.7491 0.2025 0.0960 0.089 Uiso 1 1 calc R U . . .
H10B H 0.6754 0.1342 0.0290 0.089 Uiso 1 1 calc R U . . .
H10C H 0.6193 0.1203 0.1007 0.089 Uiso 1 1 calc R U . . .
C11 C 0.6529(12) 0.3959(10) 0.0118(5) 0.072(3) Uani 1 1 d . . . . .
H11A H 0.6007 0.4756 0.0019 0.108 Uiso 1 1 calc R U . . .
H11B H 0.6646 0.3513 -0.0311 0.108 Uiso 1 1 calc R U . . .
H11C H 0.7376 0.4202 0.0359 0.108 Uiso 1 1 calc R U . . .
C12 C 0.4455(9) 0.2748(11) 0.0252(5) 0.065(2) Uani 1 1 d . . . . .
H12A H 0.4034 0.2190 0.0565 0.098 Uiso 1 1 calc R U . . .
H12B H 0.4465 0.2290 -0.0185 0.098 Uiso 1 1 calc R U . . .
H12C H 0.3976 0.3578 0.0176 0.098 Uiso 1 1 calc R U . . .
C13 C 0.6893(7) 0.5369(7) 0.2409(4) 0.0410(16) Uani 1 1 d . . . . .
C14 C 0.7456(7) 0.4017(7) 0.2668(4) 0.0428(17) Uani 1 1 d . . . . .
C15 C 0.8769(4) 0.4786(4) 0.1864(3) 0.0451(17) Uani 1 1 d G . . . .
C20 C 0.9739(4) 0.4940(5) 0.1424(3) 0.057(2) Uani 1 1 d G . . . .
H20 H 1.0411 0.4306 0.1428 0.069 Uiso 1 1 calc R U . . .
C19 C 0.9705(4) 0.6042(6) 0.0979(3) 0.063(2) Uani 1 1 d G . . . .
C18 C 0.8701(5) 0.6990(5) 0.0973(3) 0.058(2) Uani 1 1 d G . . . .
H18 H 0.8679 0.7727 0.0675 0.070 Uiso 1 1 calc R U . . .
C17 C 0.7731(4) 0.6835(4) 0.1413(3) 0.0520(19) Uani 1 1 d G . . . .
H17 H 0.7060 0.7469 0.1410 0.062 Uiso 1 1 calc R U . . .
C16 C 0.7765(4) 0.5733(5) 0.1859(2) 0.0421(16) Uani 1 1 d G . . . .
C21 C 0.9268(7) 0.2492(8) 0.2443(5) 0.0496(19) Uani 1 1 d . . . . .
C22 C 1.0920(7) 0.1115(8) 0.1970(5) 0.061(2) Uani 1 1 d . . . . .
C23 C 1.1806(9) 0.1036(12) 0.2657(5) 0.078(3) Uani 1 1 d . . . . .
H23A H 1.2268 0.1874 0.2742 0.116 Uiso 1 1 calc R U . . .
H23B H 1.2433 0.0321 0.2638 0.116 Uiso 1 1 calc R U . . .
H23C H 1.1280 0.0865 0.3027 0.116 Uiso 1 1 calc R U . . .
C24 C 1.0055(11) -0.0116(11) 0.1836(9) 0.107(5) Uani 1 1 d . . . . .
H24A H 0.9510 -0.0213 0.2204 0.160 Uiso 1 1 calc R U . . .
H24B H 1.0601 -0.0900 0.1820 0.160 Uiso 1 1 calc R U . . .
H24C H 0.9506 -0.0017 0.1398 0.160 Uiso 1 1 calc R U . . .
C25 C 1.1705(10) 0.1420(12) 0.1374(6) 0.085(3) Uani 1 1 d . . . . .
H25A H 1.1131 0.1387 0.0941 0.127 Uiso 1 1 calc R U . . .
H25B H 1.2395 0.0765 0.1367 0.127 Uiso 1 1 calc R U . . .
H25C H 1.2086 0.2302 0.1436 0.127 Uiso 1 1 calc R U . . .
C26 C 0.6993(8) 0.6399(8) 0.3026(4) 0.052(2) Uani 1 1 d . . . . .
H26 H 0.6489 0.6039 0.3385 0.063 Uiso 1 1 calc R U . . .
C27 C 0.6336(4) 0.7686(4) 0.2751(2) 0.0446(18) Uani 1 1 d G . . . .
C32 C 0.6928(4) 0.8945(5) 0.2835(3) 0.056(2) Uani 1 1 d G . . . .
H32 H 0.7755 0.9034 0.3094 0.067 Uiso 1 1 calc R U . . .
C31 C 0.6285(5) 1.0072(4) 0.2532(3) 0.058(2) Uani 1 1 d G . . . .
H31 H 0.6681 1.0915 0.2588 0.070 Uiso 1 1 calc R U . . .
C30 C 0.5049(4) 0.9940(4) 0.2144(3) 0.057(2) Uani 1 1 d G . . . .
H30 H 0.4619 1.0693 0.1941 0.068 Uiso 1 1 calc R U . . .
C29 C 0.4457(4) 0.8680(5) 0.2061(2) 0.0476(18) Uani 1 1 d G . . . .
H29 H 0.3630 0.8592 0.1802 0.057 Uiso 1 1 calc R U . . .
C28 C 0.5100(4) 0.7554(4) 0.2364(2) 0.0374(15) Uani 1 1 d G . . . .
C33 C 0.8455(11) 0.6545(10) 0.3353(6) 0.089(4) Uani 1 1 d . . . . .
H33A H 0.8817 0.5648 0.3436 0.107 Uiso 1 1 calc R U . . .
H33B H 0.8940 0.6970 0.3010 0.107 Uiso 1 1 calc R U . . .
C34 C 0.8694(14) 0.7269(12) 0.3971(6) 0.102(4) Uani 1 1 d . U . . .
C35 C 0.8576(13) 0.7077(11) 0.4593(6) 0.097(3) Uani 1 1 d D U . . .
C36 C 0.9029(17) 0.8090(15) 0.5053(7) 0.114(4) Uani 1 1 d . U . . .
C37 C 0.9081(19) 0.856(2) 0.5832(6) 0.158(9) Uani 1 1 d . . . . .
H37A H 0.9547 0.9402 0.5893 0.238 Uiso 1 1 calc R U . . .
H37B H 0.8198 0.8678 0.5946 0.238 Uiso 1 1 calc R U . . .
H37C H 0.9530 0.7897 0.6134 0.238 Uiso 1 1 calc R U . . .
Cl1 Cl 1.0916(3) 0.6252(4) 0.04598(19) 0.1069(12) Uani 1 1 d . . . . .
N1 N 0.4538(5) 0.6245(6) 0.2280(3) 0.0382(13) Uani 1 1 d . . . . .
N2 N 0.8588(6) 0.3743(6) 0.2345(3) 0.0464(15) Uani 1 1 d . . . . .
N3A N 0.7236(18) 0.662(2) 0.4659(10) 0.071(4) Uani 0.317(11) 1 d D U P A 1
O8A O 0.704(3) 0.540(2) 0.4550(15) 0.116(7) Uani 0.317(11) 1 d D U P A 1
O9A O 0.735(3) 0.717(2) 0.5249(9) 0.088(5) Uani 0.317(11) 1 d D U P A 1
N3B N 0.7958(14) 0.5880(12) 0.4847(5) 0.081(3) Uani 0.683(11) 1 d D U P A 2
O8B O 0.7766(14) 0.4919(9) 0.4421(5) 0.084(3) Uani 0.683(11) 1 d D U P A 2
O9B O 0.7702(14) 0.5871(15) 0.5448(5) 0.108(4) Uani 0.683(11) 1 d D U P A 2
N4 N 0.9760(14) 0.8914(14) 0.4585(6) 0.130(5) Uani 1 1 d . U . . .
O1 O 0.2847(6) 0.4544(6) 0.2368(3) 0.0605(15) Uani 1 1 d . . . . .
O2 O 0.2224(6) 0.6955(6) 0.2329(3) 0.0653(16) Uani 1 1 d . . . . .
O3 O 0.4607(5) 0.5481(5) 0.0921(2) 0.0496(13) Uani 1 1 d . . . . .
O4 O 0.5821(5) 0.3635(5) 0.1268(2) 0.0404(11) Uani 1 1 d . . . . .
O5 O 0.6997(6) 0.3323(5) 0.3084(3) 0.0529(14) Uani 1 1 d . . . . .
O6 O 0.9085(6) 0.1738(6) 0.2906(4) 0.0710(18) Uani 1 1 d . . . . .
O7 O 1.0070(5) 0.2342(6) 0.1970(3) 0.0583(15) Uani 1 1 d . . . . .
O10 O 0.9595(14) 0.8481(8) 0.3947(4) 0.136(5) Uani 1 1 d . . . . .
S1 S 0.31222(18) 0.5910(2) 0.25672(10) 0.0488(5) Uani 1 1 d . . . . .

loop_
_atom_site_aniso_label
_atom_site_aniso_U_11
_atom_site_aniso_U_22
_atom_site_aniso_U_33
_atom_site_aniso_U_23
_atom_site_aniso_U_13
_atom_site_aniso_U_12
C38 0.154(6) 0.149(6) 0.139(6) -0.002(3) 0.020(3) 0.001(3)
C1 0.153(11) 0.074(8) 0.054(6) 0.003(5) 0.025(6) 0.028(8)
C6 0.110(7) 0.049(5) 0.060(5) -0.005(5) 0.041(5) 0.006(5)
C5 0.217(17) 0.074(8) 0.068(7) -0.011(6) 0.070(9) 0.010(9)
C4 0.32(3) 0.076(10) 0.109(11) -0.023(8) 0.099(15) 0.008(13)
C3 0.29(3) 0.099(13) 0.139(6) -0.048(11) 0.104(14) -0.005(15)
C2 0.219(19) 0.108(11) 0.071(8) 0.017(8) 0.034(10) 0.011(12)
C7 0.035(3) 0.029(4) 0.040(4) -0.004(3) 0.002(3) 0.003(3)
C8 0.031(3) 0.040(4) 0.037(3) -0.007(3) 0.006(3) 0.001(3)
C9 0.048(4) 0.040(4) 0.037(4) -0.010(3) 0.009(3) 0.000(3)
C10 0.082(6) 0.047(5) 0.052(4) -0.003(4) 0.023(4) 0.012(4)
C11 0.103(7) 0.050(5) 0.069(6) 0.001(5) 0.037(5) -0.003(5)
C12 0.061(5) 0.072(6) 0.062(5) -0.034(5) 0.003(4) -0.001(5)
C13 0.038(4) 0.034(4) 0.048(4) -0.010(3) -0.009(3) 0.007(3)
C14 0.045(4) 0.035(4) 0.047(4) -0.009(3) -0.002(3) 0.002(3)
C15 0.036(4) 0.034(4) 0.064(5) -0.009(4) -0.001(3) -0.003(3)
C20 0.031(4) 0.052(5) 0.090(6) -0.001(5) 0.010(4) -0.001(3)
C19 0.040(4) 0.063(6) 0.086(6) 0.000(5) 0.011(4) -0.009(4)
C18 0.048(4) 0.046(5) 0.081(6) 0.009(4) 0.011(4) -0.007(4)
C17 0.042(4) 0.039(4) 0.073(5) -0.002(4) 0.000(4) -0.001(3)
C16 0.034(3) 0.033(4) 0.057(4) -0.006(3) -0.002(3) -0.002(3)
C21 0.036(4) 0.036(4) 0.074(5) -0.003(4) -0.004(4) 0.006(3)
C22 0.039(4) 0.037(5) 0.104(7) -0.002(4) 0.004(4) 0.016(4)
C23 0.060(5) 0.083(7) 0.089(7) 0.011(6) 0.005(5) 0.033(5)
C24 0.073(7) 0.056(7) 0.194(14) -0.052(8) 0.033(8) -0.005(5)
C25 0.069(6) 0.086(8) 0.103(8) 0.002(6) 0.021(5) 0.038(6)
C26 0.058(5) 0.038(4) 0.054(4) -0.016(3) -0.020(4) 0.018(4)
C27 0.047(4) 0.034(4) 0.050(4) -0.014(3) -0.004(3) 0.013(3)
C32 0.045(4) 0.043(5) 0.076(5) -0.020(4) -0.004(4) 0.002(4)
C31 0.058(5) 0.039(5) 0.081(6) -0.008(4) 0.022(4) 0.002(4)
C30 0.050(4) 0.040(5) 0.084(6) 0.022(4) 0.022(4) 0.012(4)
C29 0.036(4) 0.045(4) 0.063(4) 0.005(4) 0.011(3) 0.009(3)
C28 0.045(4) 0.030(4) 0.038(3) -0.002(3) 0.007(3) 0.008(3)
C33 0.081(7) 0.058(6) 0.109(8) -0.038(6) -0.061(6) 0.031(5)
C34 0.133(10) 0.076(8) 0.079(5) 0.006(5) -0.055(7) 0.030(7)
C35 0.106(9) 0.079(7) 0.108(6) -0.014(5) 0.020(7) 0.010(5)
C36 0.152(12) 0.093(8) 0.084(6) 0.003(5) -0.033(7) 0.004(7)
C37 0.181(16) 0.21(2) 0.064(7) 0.004(10) -0.060(9) -0.076(15)
Cl1 0.0625(15) 0.122(3) 0.145(3) 0.036(2) 0.0480(16) -0.0031(16)
N1 0.035(3) 0.034(3) 0.044(3) -0.010(2) 0.003(2) 0.002(2)
N2 0.039(3) 0.032(3) 0.067(4) -0.006(3) 0.002(3) 0.009(3)
N3A 0.083(10) 0.074(9) 0.052(8) -0.010(8) -0.004(8) -0.005(8)
O8A 0.134(14) 0.105(11) 0.105(12) -0.004(11) 0.000(12) -0.012(13)
O9A 0.110(10) 0.099(10) 0.054(8) -0.003(8) 0.002(8) -0.001(9)
N3B 0.102(8) 0.083(7) 0.052(5) 0.005(5) -0.014(5) -0.010(7)
O8B 0.116(9) 0.070(7) 0.062(6) 0.007(5) -0.003(6) 0.001(6)
O9B 0.146(9) 0.124(9) 0.056(5) 0.012(6) 0.015(6) -0.022(8)
N4 0.167(12) 0.118(9) 0.087(7) 0.007(6) -0.058(7) -0.043(8)
O1 0.055(3) 0.049(3) 0.080(4) -0.011(3) 0.015(3) -0.011(3)
O2 0.046(3) 0.065(4) 0.086(4) 0.005(3) 0.016(3) 0.013(3)
O3 0.062(3) 0.046(3) 0.039(3) 0.001(2) -0.001(2) 0.015(3)
O4 0.050(3) 0.034(3) 0.036(2) -0.012(2) 0.003(2) 0.007(2)
O5 0.063(3) 0.042(3) 0.057(3) 0.004(3) 0.016(3) 0.018(3)
O6 0.055(3) 0.049(4) 0.110(5) 0.019(4) 0.019(3) 0.020(3)
O7 0.040(3) 0.040(3) 0.095(4) -0.009(3) 0.009(3) 0.013(2)
O10 0.265(14) 0.062(5) 0.064(5) -0.005(4) -0.043(6) -0.022(7)
S1 0.0452(10) 0.0485(11) 0.0551(10) -0.0054(9) 0.0161(8) 0.0034(9)

loop_
_atom_type_symbol
_atom_type_description
_atom_type_scat_dispersion_real
_atom_type_scat_dispersion_imag
_atom_type_scat_source
C C 0.0033 0.0016 'International Tables Vol C Tables 4.2.6.8 and 6.1.1.4'
H H 0.0000 0.0000 'International Tables Vol C Tables 4.2.6.8 and 6.1.1.4'
N N 0.0061 0.0033 'International Tables Vol C Tables 4.2.6.8 and 6.1.1.4'
O O 0.0106 0.0060 'International Tables Vol C Tables 4.2.6.8 and 6.1.1.4'
S S 0.1246 0.1234 'International Tables Vol C Tables 4.2.6.8 and 6.1.1.4'
Cl Cl 0.1484 0.1585 'International Tables Vol C Tables 4.2.6.8 and 6.1.1.4'

loop_
_geom_angle_atom_site_label_1
_geom_angle_atom_site_label_2
_geom_angle_atom_site_label_3
_geom_angle
_geom_angle_site_symmetry_1
_geom_angle_site_symmetry_3
_geom_angle_publ_flag
C3 C38 H38A 109.5 . . ?
C3 C38 H38B 109.5 . . ?
H38A C38 H38B 109.5 . . ?
C3 C38 H38C 109.5 . . ?
H38A C38 H38C 109.5 . . ?
H38B C38 H38C 109.5 . . ?
C6 C1 C2 120.0 . . ?
C6 C1 H1 120.0 . . ?
C2 C1 H1 120.0 . . ?
C1 C6 C5 120.0 . . ?
C1 C6 S1 119.8(4) . . ?
C5 C6 S1 120.1(4) . . ?
C6 C5 C4 120.0 . . ?
C6 C5 H5 120.0 . . ?
C4 C5 H5 120.0 . . ?
C3 C4 C5 120.0 . . ?
C3 C4 H4 120.0 . . ?
C5 C4 H4 120.0 . . ?
C2 C3 C4 120.0 . . ?
C2 C3 C38 119.5(10) . . ?
C4 C3 C38 120.4(10) . . ?
C3 C2 C1 120.0 . . ?
C3 C2 H2 120.0 . . ?
C1 C2 H2 120.0 . . ?
N1 C7 C8 110.4(5) . . ?
N1 C7 C13 114.2(5) . . ?
C8 C7 C13 111.1(5) . . ?
N1 C7 H7 106.9 . . ?
C8 C7 H7 106.9 . . ?
C13 C7 H7 106.9 . . ?
O3 C8 O4 126.8(6) . . ?
O3 C8 C7 124.2(6) . . ?
O4 C8 C7 109.0(6) . . ?
C11 C9 C12 112.0(8) . . ?
C11 C9 O4 110.3(6) . . ?
C12 C9 O4 109.0(6) . . ?
C11 C9 C10 110.0(7) . . ?
C12 C9 C10 112.7(7) . . ?
O4 C9 C10 102.5(6) . . ?
C9 C10 H10A 109.5 . . ?
C9 C10 H10B 109.5 . . ?
H10A C10 H10B 109.5 . . ?
C9 C10 H10C 109.5 . . ?
H10A C10 H10C 109.5 . . ?
H10B C10 H10C 109.5 . . ?
C9 C11 H11A 109.5 . . ?
C9 C11 H11B 109.5 . . ?
H11A C11 H11B 109.5 . . ?
C9 C11 H11C 109.5 . . ?
H11A C11 H11C 109.5 . . ?
H11B C11 H11C 109.5 . . ?
C9 C12 H12A 109.5 . . ?
C9 C12 H12B 109.5 . . ?
H12A C12 H12B 109.5 . . ?
C9 C12 H12C 109.5 . . ?
H12A C12 H12C 109.5 . . ?
H12B C12 H12C 109.5 . . ?
C16 C13 C14 102.2(5) . . ?
C16 C13 C7 115.7(5) . . ?
C14 C13 C7 106.9(6) . . ?
C16 C13 C26 113.0(6) . . ?
C14 C13 C26 109.9(6) . . ?
C7 C13 C26 108.7(5) . . ?
O5 C14 N2 126.7(7) . . ?
O5 C14 C13 124.5(7) . . ?
N2 C14 C13 108.8(6) . . ?
C20 C15 C16 120.0 . . ?
C20 C15 N2 129.9(4) . . ?
C16 C15 N2 110.1(4) . . ?
C15 C20 C19 120.0 . . ?
C15 C20 H20 120.0 . . ?
C19 C20 H20 120.0 . . ?
C18 C19 C20 120.0 . . ?
C18 C19 Cl1 120.1(3) . . ?
C20 C19 Cl1 119.9(3) . . ?
C17 C18 C19 120.0 . . ?
C17 C18 H18 120.0 . . ?
C19 C18 H18 120.0 . . ?
C16 C17 C18 120.0 . . ?
C16 C17 H17 120.0 . . ?
C18 C17 H17 120.0 . . ?
C17 C16 C15 120.0 . . ?
C17 C16 C13 130.7(4) . . ?
C15 C16 C13 109.3(4) . . ?
O6 C21 O7 128.2(7) . . ?
O6 C21 N2 121.8(8) . . ?
O7 C21 N2 110.0(7) . . ?
C25 C22 O7 101.4(7) . . ?
C25 C22 C24 112.6(9) . . ?
O7 C22 C24 109.5(6) . . ?
C25 C22 C23 111.3(8) . . ?
O7 C22 C23 109.0(7) . . ?
C24 C22 C23 112.5(10) . . ?
C22 C23 H23A 109.5 . . ?
C22 C23 H23B 109.5 . . ?
H23A C23 H23B 109.5 . . ?
C22 C23 H23C 109.5 . . ?
H23A C23 H23C 109.5 . . ?
H23B C23 H23C 109.5 . . ?
C22 C24 H24A 109.5 . . ?
C22 C24 H24B 109.5 . . ?
H24A C24 H24B 109.5 . . ?
C22 C24 H24C 109.5 . . ?
H24A C24 H24C 109.5 . . ?
H24B C24 H24C 109.5 . . ?
C22 C25 H25A 109.5 . . ?
C22 C25 H25B 109.5 . . ?
H25A C25 H25B 109.5 . . ?
C22 C25 H25C 109.5 . . ?
H25A C25 H25C 109.5 . . ?
H25B C25 H25C 109.5 . . ?
C27 C26 C33 115.2(7) . . ?
C27 C26 C13 107.6(5) . . ?
C33 C26 C13 109.9(6) . . ?
C27 C26 H26 108.0 . . ?
C33 C26 H26 108.0 . . ?
C13 C26 H26 108.0 . . ?
C32 C27 C28 120.0 . . ?
C32 C27 C26 123.6(4) . . ?
C28 C27 C26 116.3(4) . . ?
C31 C32 C27 120.0 . . ?
C31 C32 H32 120.0 . . ?
C27 C32 H32 120.0 . . ?
C32 C31 C30 120.0 . . ?
C32 C31 H31 120.0 . . ?
C30 C31 H31 120.0 . . ?
C29 C30 C31 120.0 . . ?
C29 C30 H30 120.0 . . ?
C31 C30 H30 120.0 . . ?
C30 C29 C28 120.0 . . ?
C30 C29 H29 120.0 . . ?
C28 C29 H29 120.0 . . ?
C29 C28 C27 120.0 . . ?
C29 C28 N1 121.7(3) . . ?
C27 C28 N1 118.3(3) . . ?
C34 C33 C26 117.1(10) . . ?
C34 C33 H33A 108.0 . . ?
C26 C33 H33A 108.0 . . ?
C34 C33 H33B 108.0 . . ?
C26 C33 H33B 108.0 . . ?
H33A C33 H33B 107.3 . . ?
C35 C34 C33 136.6(14) . . ?
C35 C34 O10 106.5(10) . . ?
C33 C34 O10 115.4(13) . . ?
C34 C35 C36 116.5(12) . . ?
C34 C35 N3B 123.4(11) . . ?
C36 C35 N3B 120.0(11) . . ?
C34 C35 N3A 109.7(14) . . ?
C36 C35 N3A 114.2(13) . . ?
C34 C35 O9A 142.7(14) . . ?
C36 C35 O9A 74.3(11) . . ?
N3A C35 O9A 41.6(8) . . ?
C35 C36 N4 99.3(11) . . ?
C35 C36 C37 143.3(15) . . ?
N4 C36 C37 117.3(12) . . ?
C36 C37 H37A 109.5 . . ?
C36 C37 H37B 109.5 . . ?
H37A C37 H37B 109.5 . . ?
C36 C37 H37C 109.5 . . ?
H37A C37 H37C 109.5 . . ?
H37B C37 H37C 109.5 . . ?
C28 N1 C7 118.0(5) . . ?
C28 N1 S1 120.3(4) . . ?
C7 N1 S1 119.1(5) . . ?
C14 N2 C21 121.6(7) . . ?
C14 N2 C15 109.3(5) . . ?
C21 N2 C15 128.6(6) . . ?
O8A N3A O9A 125(2) . . ?
O8A N3A C35 114.8(16) . . ?
O9A N3A C35 87.9(16) . . ?
N3A O9A C35 50.5(10) . . ?
O9B N3B O8B 125.5(13) . . ?
O9B N3B C35 118.5(10) . . ?
O8B N3B C35 115.9(9) . . ?
O10 N4 C36 112.3(11) . . ?
C8 O4 C9 122.1(5) . . ?
C21 O7 C22 120.3(7) . . ?
N4 O10 C34 104.1(11) . . ?
O2 S1 O1 120.6(4) . . ?
O2 S1 N1 107.5(3) . . ?
O1 S1 N1 104.7(3) . . ?
O2 S1 C6 107.9(4) . . ?
O1 S1 C6 109.3(4) . . ?
N1 S1 C6 105.9(4) . . ?

loop_
_geom_bond_atom_site_label_1
_geom_bond_atom_site_label_2
_geom_bond_distance
_geom_bond_site_symmetry_2
_geom_bond_publ_flag
C38 C3 1.572(17) . ?
C38 H38A 0.9600 . ?
C38 H38B 0.9600 . ?
C38 H38C 0.9600 . ?
C1 C6 1.3900 . ?
C1 C2 1.3900 . ?
C1 H1 0.9300 . ?
C6 C5 1.3900 . ?
C6 S1 1.740(5) . ?
C5 C4 1.3900 . ?
C5 H5 0.9300 . ?
C4 C3 1.3900 . ?
C4 H4 0.9300 . ?
C3 C2 1.3900 . ?
C2 H2 0.9300 . ?
C7 N1 1.455(8) . ?
C7 C8 1.524(9) . ?
C7 C13 1.565(9) . ?
C7 H7 0.9800 . ?
C8 O3 1.204(8) . ?
C8 O4 1.333(8) . ?
C9 C11 1.489(12) . ?
C9 C12 1.496(12) . ?
C9 O4 1.484(8) . ?
C9 C10 1.495(11) . ?
C10 H10A 0.9600 . ?
C10 H10B 0.9600 . ?
C10 H10C 0.9600 . ?
C11 H11A 0.9600 . ?
C11 H11B 0.9600 . ?
C11 H11C 0.9600 . ?
C12 H12A 0.9600 . ?
C12 H12B 0.9600 . ?
C12 H12C 0.9600 . ?
C13 C16 1.513(8) . ?
C13 C14 1.521(10) . ?
C13 C26 1.564(10) . ?
C14 O5 1.198(9) . ?
C14 N2 1.405(10) . ?
C15 C20 1.3900 . ?
C15 C16 1.3900 . ?
C15 N2 1.419(7) . ?
C20 C19 1.3900 . ?
C20 H20 0.9300 . ?
C19 C18 1.3900 . ?
C19 Cl1 1.697(4) . ?
C18 C17 1.3900 . ?
C18 H18 0.9300 . ?
C17 C16 1.3900 . ?
C17 H17 0.9300 . ?
C21 O6 1.199(10) . ?
C21 O7 1.308(10) . ?
C21 N2 1.424(10) . ?
C22 C25 1.512(14) . ?
C22 O7 1.497(9) . ?
C22 C24 1.511(14) . ?
C22 C23 1.512(13) . ?
C23 H23A 0.9600 . ?
C23 H23B 0.9600 . ?
C23 H23C 0.9600 . ?
C24 H24A 0.9600 . ?
C24 H24B 0.9600 . ?
C24 H24C 0.9600 . ?
C25 H25A 0.9600 . ?
C25 H25B 0.9600 . ?
C25 H25C 0.9600 . ?
C26 C27 1.510(8) . ?
C26 C33 1.552(12) . ?
C26 H26 0.9800 . ?
C27 C32 1.3900 . ?
C27 C28 1.3900 . ?
C32 C31 1.3900 . ?
C32 H32 0.9300 . ?
C31 C30 1.3900 . ?
C31 H31 0.9300 . ?
C30 C29 1.3900 . ?
C30 H30 0.9300 . ?
C29 C28 1.3900 . ?
C29 H29 0.9300 . ?
C28 N1 1.422(6) . ?
C33 C34 1.389(15) . ?
C33 H33A 0.9700 . ?
C33 H33B 0.9700 . ?
C34 C35 1.237(16) . ?
C34 O10 1.518(18) . ?
C35 C36 1.385(17) . ?
C35 N3B 1.459(11) . ?
C35 N3A 1.460(13) . ?
C35 O9A 1.89(3) . ?
C36 N4 1.49(2) . ?
C36 C37 1.57(2) . ?
C37 H37A 0.9600 . ?
C37 H37B 0.9600 . ?
C37 H37C 0.9600 . ?
N1 S1 1.644(6) . ?
N3A O8A 1.248(13) . ?
N3A O9A 1.257(13) . ?
N3B O9B 1.222(10) . ?
N3B O8B 1.259(10) . ?
N4 O10 1.295(13) . ?
O1 S1 1.429(6) . ?
O2 S1 1.423(6) . ?

loop_
_geom_torsion_atom_site_label_1
_geom_torsion_atom_site_label_2
_geom_torsion_atom_site_label_3
_geom_torsion_atom_site_label_4
_geom_torsion
_geom_torsion_site_symmetry_1
_geom_torsion_site_symmetry_2
_geom_torsion_site_symmetry_3
_geom_torsion_site_symmetry_4
_geom_torsion_publ_flag
C2 C1 C6 C5 0.0 . . . . ?
C2 C1 C6 S1 -177.5(7) . . . . ?
C1 C6 C5 C4 0.0 . . . . ?
S1 C6 C5 C4 177.5(7) . . . . ?
C6 C5 C4 C3 0.0 . . . . ?
C5 C4 C3 C2 0.0 . . . . ?
C5 C4 C3 C38 -178.3(14) . . . . ?
C4 C3 C2 C1 0.0 . . . . ?
C38 C3 C2 C1 178.3(14) . . . . ?
C6 C1 C2 C3 0.0 . . . . ?
N1 C7 C8 O3 11.3(9) . . . . ?
C13 C7 C8 O3 -116.4(7) . . . . ?
N1 C7 C8 O4 -168.8(5) . . . . ?
C13 C7 C8 O4 63.4(7) . . . . ?
N1 C7 C13 C16 -103.7(6) . . . . ?
C8 C7 C13 C16 21.9(8) . . . . ?
N1 C7 C13 C14 143.3(6) . . . . ?
C8 C7 C13 C14 -91.1(7) . . . . ?
N1 C7 C13 C26 24.7(8) . . . . ?
C8 C7 C13 C26 150.3(6) . . . . ?
C16 C13 C14 O5 -175.3(7) . . . . ?
C7 C13 C14 O5 -53.3(9) . . . . ?
C26 C13 C14 O5 64.5(9) . . . . ?
C16 C13 C14 N2 5.2(7) . . . . ?
C7 C13 C14 N2 127.2(6) . . . . ?
C26 C13 C14 N2 -115.0(7) . . . . ?
C16 C15 C20 C19 0.0 . . . . ?
N2 C15 C20 C19 178.4(6) . . . . ?
C15 C20 C19 C18 0.0 . . . . ?
C15 C20 C19 Cl1 178.2(5) . . . . ?
C20 C19 C18 C17 0.0 . . . . ?
Cl1 C19 C18 C17 -178.2(5) . . . . ?
C19 C18 C17 C16 0.0 . . . . ?
C18 C17 C16 C15 0.0 . . . . ?
C18 C17 C16 C13 176.2(6) . . . . ?
C20 C15 C16 C17 0.0 . . . . ?
N2 C15 C16 C17 -178.7(5) . . . . ?
C20 C15 C16 C13 -176.9(5) . . . . ?
N2 C15 C16 C13 4.3(5) . . . . ?
C14 C13 C16 C17 177.7(4) . . . . ?
C7 C13 C16 C17 62.0(7) . . . . ?
C26 C13 C16 C17 -64.2(7) . . . . ?
C14 C13 C16 C15 -5.8(5) . . . . ?
C7 C13 C16 C15 -121.5(5) . . . . ?
C26 C13 C16 C15 112.3(5) . . . . ?
C16 C13 C26 C27 70.5(7) . . . . ?
C14 C13 C26 C27 -176.1(6) . . . . ?
C7 C13 C26 C27 -59.4(8) . . . . ?
C16 C13 C26 C33 -55.6(9) . . . . ?
C14 C13 C26 C33 57.8(10) . . . . ?
C7 C13 C26 C33 174.5(8) . . . . ?
C33 C26 C27 C32 -5.8(10) . . . . ?
C13 C26 C27 C32 -128.7(5) . . . . ?
C33 C26 C27 C28 170.6(7) . . . . ?
C13 C26 C27 C28 47.7(8) . . . . ?
C28 C27 C32 C31 0.0 . . . . ?
C26 C27 C32 C31 176.3(6) . . . . ?
C27 C32 C31 C30 0.0 . . . . ?
C32 C31 C30 C29 0.0 . . . . ?
C31 C30 C29 C28 0.0 . . . . ?
C30 C29 C28 C27 0.0 . . . . ?
C30 C29 C28 N1 -178.8(5) . . . . ?
C32 C27 C28 C29 0.0 . . . . ?
C26 C27 C28 C29 -176.6(6) . . . . ?
C32 C27 C28 N1 178.9(5) . . . . ?
C26 C27 C28 N1 2.3(6) . . . . ?
C27 C26 C33 C34 67.5(14) . . . . ?
C13 C26 C33 C34 -170.8(10) . . . . ?
C26 C33 C34 C35 75.3(19) . . . . ?
C26 C33 C34 O10 -121.6(12) . . . . ?
C33 C34 C35 C36 176.1(15) . . . . ?
O10 C34 C35 C36 12.0(17) . . . . ?
C33 C34 C35 N3B -6(3) . . . . ?
O10 C34 C35 N3B -170.0(12) . . . . ?
C33 C34 C35 N3A -52(2) . . . . ?
O10 C34 C35 N3A 143.8(13) . . . . ?
C33 C34 C35 O9A -85(2) . . . . ?
O10 C34 C35 O9A 111(2) . . . . ?
C34 C35 C36 N4 -11.6(17) . . . . ?
N3B C35 C36 N4 170.3(12) . . . . ?
N3A C35 C36 N4 -141.3(15) . . . . ?
O9A C35 C36 N4 -153.2(13) . . . . ?
C34 C35 C36 C37 173(2) . . . . ?
N3B C35 C36 C37 -6(3) . . . . ?
N3A C35 C36 C37 43(3) . . . . ?
O9A C35 C36 C37 31(2) . . . . ?
C29 C28 N1 C7 136.8(5) . . . . ?
C27 C28 N1 C7 -42.0(7) . . . . ?
C29 C28 N1 S1 -61.6(6) . . . . ?
C27 C28 N1 S1 119.5(4) . . . . ?
C8 C7 N1 C28 -100.6(6) . . . . ?
C13 C7 N1 C28 25.4(8) . . . . ?
C8 C7 N1 S1 97.6(6) . . . . ?
C13 C7 N1 S1 -136.4(5) . . . . ?
O5 C14 N2 C21 5.6(11) . . . . ?
C13 C14 N2 C21 -174.9(6) . . . . ?
O5 C14 N2 C15 177.5(7) . . . . ?
C13 C14 N2 C15 -3.0(7) . . . . ?
O6 C21 N2 C14 -15.5(11) . . . . ?
O7 C21 N2 C14 164.7(6) . . . . ?
O6 C21 N2 C15 174.3(7) . . . . ?
O7 C21 N2 C15 -5.5(10) . . . . ?
C20 C15 N2 C14 -179.4(4) . . . . ?
C16 C15 N2 C14 -0.8(6) . . . . ?
C20 C15 N2 C21 -8.2(9) . . . . ?
C16 C15 N2 C21 170.3(6) . . . . ?
C34 C35 N3A O8A 82(2) . . . . ?
C36 C35 N3A O8A -145(2) . . . . ?
O9A C35 N3A O8A -128(3) . . . . ?
C34 C35 N3A O9A -150.3(17) . . . . ?
C36 C35 N3A O9A -17(2) . . . . ?
O8A N3A O9A C35 119(3) . . . . ?
C34 C35 O9A N3A 50(3) . . . . ?
C36 C35 O9A N3A 163.6(19) . . . . ?
C34 C35 N3B O9B -168.8(15) . . . . ?
C36 C35 N3B O9B 9(2) . . . . ?
C34 C35 N3B O8B 13(2) . . . . ?
C36 C35 N3B O8B -169.1(14) . . . . ?
C35 C36 N4 O10 6.3(17) . . . . ?
C37 C36 N4 O10 -176.5(14) . . . . ?
O3 C8 O4 C9 1.0(10) . . . . ?
C7 C8 O4 C9 -178.8(5) . . . . ?
C11 C9 O4 C8 62.0(9) . . . . ?
C12 C9 O4 C8 -61.3(9) . . . . ?
C10 C9 O4 C8 179.1(6) . . . . ?
O6 C21 O7 C22 -0.9(13) . . . . ?
N2 C21 O7 C22 178.9(6) . . . . ?
C25 C22 O7 C21 -177.0(8) . . . . ?
C24 C22 O7 C21 63.9(11) . . . . ?
C23 C22 O7 C21 -59.5(9) . . . . ?
C36 N4 O10 C34 -0.3(16) . . . . ?
C35 C34 O10 N4 -6.7(15) . . . . ?
C33 C34 O10 N4 -174.7(11) . . . . ?
C28 N1 S1 O2 48.3(6) . . . . ?
C7 N1 S1 O2 -150.4(5) . . . . ?
C28 N1 S1 O1 177.6(5) . . . . ?
C7 N1 S1 O1 -21.0(6) . . . . ?
C28 N1 S1 C6 -66.9(5) . . . . ?
C7 N1 S1 C6 94.5(5) . . . . ?
C1 C6 S1 O2 168.8(5) . . . . ?
C5 C6 S1 O2 -8.7(7) . . . . ?
C1 C6 S1 O1 36.0(6) . . . . ?
C5 C6 S1 O1 -141.5(6) . . . . ?
C1 C6 S1 N1 -76.3(6) . . . . ?
C5 C6 S1 N1 106.2(6) . . . . ?
